data_7219850
loop_
_publ_author_name
'Calahorro, Antonio J.'
'San Sebasti\'an, Eider'
'Salinas-Castillo, Alfonso'
'Seco, Jose M.'
'Mendicute-Fierro, Claudio'
'Fern\'andez, Bel\'en'
'Rodr\'iguez-Di\'eguez, Antonio'

_publ_section_title
;
 Effect of \p--\p stacking interactions on the emission properties of
 cadmium metal--organic frameworks based on
 1,4-bis(4-pyridyl)-2,3-diaza-1,3-butadiene
;
_journal_issue 19
_journal_name_full CrystEngComm
_journal_page_first 3659
_journal_paper_doi 10.1039/C5CE00010F
_journal_volume 17
_journal_year 2015
_chemical_formula_sum 'C52 H67 Cd3 N16 O24'
_chemical_formula_weight 1637.42
_chemical_name_systematic
;
 ?
;
_space_group_IT_number 15
_symmetry_cell_setting monoclinic
_symmetry_space_group_name_Hall '-C 2yc'
_symmetry_space_group_name_H-M 'C 1 2/c 1'
_atom_sites_solution_hydrogens geom
_atom_sites_solution_primary direct
_atom_sites_solution_secondary difmap
_audit_creation_method SHELXL-97
_audit_update_record
;
2015-03-01 deposited with the CCDC.
2015-03-10 downloaded from the CCDC.
;
_cell_angle_alpha 90.00
_cell_angle_beta 131.263(12)
_cell_angle_gamma 90.00
_cell_formula_units_Z 8
_cell_length_a 46.64(7)
_cell_length_b 12.447(18)
_cell_length_c 31.37(4)
_cell_measurement_reflns_used 1089
_cell_measurement_temperature 100(2)
_cell_measurement_theta_max 19.93
_cell_measurement_theta_min 2.32
_cell_volume 13689(3)
_computing_cell_refinement 'Bruker Apex II'
_computing_data_collection 'Bruker ApexII'
_computing_data_reduction 'Bruker Apex II'
_computing_molecular_graphics 'Bruker SHELXTL'
_computing_publication_material 'SHELXL-97 (Sheldrick, 1997)'
_computing_structure_refinement 'SHELXL-97 (Sheldrick, 1997)'
_computing_structure_solution 'SHELXL-97 (Sheldrick, 1990)'
_diffrn_ambient_temperature 100(2)
_diffrn_measured_fraction_theta_full 0.970
_diffrn_measured_fraction_theta_max 0.970
_diffrn_measurement_device_type 'Bruker D8 Venture'
_diffrn_measurement_method 'Phi and Omega Scans'
_diffrn_radiation_monochromator graphite
_diffrn_radiation_source 'fine-focus sealed tube'
_diffrn_radiation_type MoK\a
_diffrn_radiation_wavelength 0.71069
_diffrn_reflns_av_R_equivalents 0.0981
_diffrn_reflns_av_sigmaI/netI 0.1136
_diffrn_reflns_limit_h_max 45
_diffrn_reflns_limit_h_min -35
_diffrn_reflns_limit_k_max 12
_diffrn_reflns_limit_k_min -12
_diffrn_reflns_limit_l_max 29
_diffrn_reflns_limit_l_min -30
_diffrn_reflns_number 17426
_diffrn_reflns_theta_full 20.55
_diffrn_reflns_theta_max 20.55
_diffrn_reflns_theta_min 1.16
_exptl_absorpt_coefficient_mu 1.009
_exptl_absorpt_correction_T_max 0.745
_exptl_absorpt_correction_T_min 0.470
_exptl_absorpt_correction_type empirical
_exptl_absorpt_process_details 'Bruker SADABS (Bruker, 1999)'
_exptl_crystal_colour yellow
_exptl_crystal_density_diffrn 1.589
_exptl_crystal_density_method 'not measured'
_exptl_crystal_description prismatic
_exptl_crystal_F_000 6616
_exptl_crystal_size_max 0.20
_exptl_crystal_size_mid 0.20
_exptl_crystal_size_min 0.16
_platon_squeeze_details
;
;
_refine_diff_density_max 6.241
_refine_diff_density_min -1.410
_refine_diff_density_rms 0.214
_refine_ls_extinction_method none
_refine_ls_goodness_of_fit_ref 1.037
_refine_ls_hydrogen_treatment mixed
_refine_ls_matrix_type full
_refine_ls_number_parameters 689
_refine_ls_number_reflns 6718
_refine_ls_number_restraints 0
_refine_ls_restrained_S_all 1.037
_refine_ls_R_factor_all 0.1234
_refine_ls_R_factor_gt 0.0898
_refine_ls_shift/su_max 0.000
_refine_ls_shift/su_mean 0.000
_refine_ls_structure_factor_coef Fsqd
_refine_ls_weighting_details 'calc w=1/[\s^2^(Fo^2^)+(0.1650P)^2^+0.0000P] where P=(Fo^2^+2Fc^2^)/3'
_refine_ls_weighting_scheme calc
_refine_ls_wR_factor_gt 0.2432
_refine_ls_wR_factor_ref 0.2685
_reflns_number_gt 4336
_reflns_number_total 6718
_reflns_threshold_expression >2sigma(I)
_cod_data_source_file c5ce00010f2.cif
_cod_data_source_block nsqem_0m
_cod_depositor_comments
;
The following automatic conversions were performed:

'_symmetry_cell_setting' value 'Monoclinic' changed to 'monoclinic'
according to
/usr/data/users/saulius/crontab/automatic-downloads/rss-feeds/RSC/lib/dictionaries/cif_core.dic
dictionary named 'cif_core.dic' version 2.4.2 from 2011-04-26.

'_exptl_absorpt_correction_type' value 'Empirical' changed to
'empirical' according to
/usr/data/users/saulius/crontab/automatic-downloads/rss-feeds/RSC/lib/dictionaries/cif_core.dic
dictionary named 'cif_core.dic' version 2.4.2 from 2011-04-26.

Automatic conversion script
Id: cif_fix_values 3105 2015-03-04 15:46:00Z robertas 

 Adding full bibliography for 7219850--7219856.cif.
;
_cod_original_cell_volume 13692(33)
_cod_original_sg_symbol_H-M C2/c
_cod_database_code 7219850

loop_
_symmetry_equiv_pos_as_xyz
'x, y, z'
'-x, y, -z+1/2'
'x+1/2, y+1/2, z'
'-x+1/2, y+1/2, -z+1/2'
'-x, -y, -z'
'x, -y, z-1/2'
'-x+1/2, -y+1/2, -z'
'x+1/2, -y+1/2, z-1/2'

loop_
_atom_site_label
_atom_site_type_symbol
_atom_site_fract_x
_atom_site_fract_y
_atom_site_fract_z
_atom_site_U_iso_or_equiv
_atom_site_adp_type
_atom_site_occupancy
_atom_site_symmetry_multiplicity
_atom_site_calc_flag
_atom_site_refinement_flags
Cd1 Cd 0.37754(4) -0.37393(10) 0.39546(5) 0.0193(4) Uani 1 1 d .
Cd2 Cd 0.08689(3) -0.53199(10) 0.07084(5) 0.0198(4) Uani 1 1 d .
Cd3 Cd 0.13959(3) -0.19511(10) 0.12080(5) 0.0194(4) Uani 1 1 d .
C1A C 0.0580(6) -0.5533(15) -0.0550(8) 0.034(5) Uiso 1 1 d .
H1A H 0.0349 -0.5409 -0.0639 0.041 Uiso 1 1 calc R
C1B C 0.1253(6) -0.5710(14) 0.2033(8) 0.031(5) Uani 1 1 d .
H1B H 0.1468 -0.5842 0.2078 0.037 Uiso 1 1 calc R
C1C C 0.3461(5) -0.3485(15) 0.2699(8) 0.030(5) Uani 1 1 d .
H1C H 0.3290 -0.3036 0.2672 0.036 Uiso 1 1 calc R
C1D C 0.2361(6) -0.5237(18) 0.1002(10) 0.048(6) Uani 1 1 d .
H1D H 0.2379 -0.5075 0.1308 0.058 Uiso 1 1 calc R
C1E C 0.1615(5) -0.4505(15) 0.1432(7) 0.017(4) Uiso 1 1 d .
C1F C 0.4382(5) -0.5976(15) 0.4715(7) 0.020(4) Uiso 1 1 d .
C2A C 0.0581(5) -0.570(2) -0.0998(8) 0.056(7) Uani 1 1 d .
H2A H 0.0354 -0.5653 -0.1373 0.067 Uiso 1 1 calc R
C2B C 0.1280(6) -0.5874(17) 0.2513(9) 0.040(6) Uani 1 1 d .
H2B H 0.1509 -0.6066 0.2866 0.048 Uiso 1 1 calc R
C2C C 0.3404(5) -0.3680(15) 0.2214(8) 0.032(5) Uani 1 1 d .
H2C H 0.3205 -0.3340 0.1877 0.039 Uiso 1 1 calc R
C2D C 0.2386(5) -0.4421(17) 0.0737(8) 0.039(6) Uani 1 1 d .
H2D H 0.2417 -0.3718 0.0862 0.047 Uiso 1 1 calc R
C2E C 0.2034(5) -0.4206(16) 0.1868(7) 0.034(5) Uani 1 1 d .
H2E1 H 0.2061 -0.3627 0.2099 0.040 Uiso 1 1 calc R
H2E2 H 0.2111 -0.3926 0.1668 0.040 Uiso 1 1 calc R
C2F C 0.4740(5) -0.5862(16) 0.5326(8) 0.037(5) Uani 1 1 d .
H2F1 H 0.4669 -0.5822 0.5556 0.044 Uiso 1 1 calc R
H2F2 H 0.4863 -0.5190 0.5372 0.044 Uiso 1 1 calc R
C3A C 0.0928(5) -0.5928(15) -0.0873(7) 0.026(5) Uiso 1 1 d .
C3B C 0.0954(6) -0.5738(17) 0.2430(8) 0.043(6) Uani 1 1 d .
C3C C 0.3644(5) -0.4388(14) 0.2225(7) 0.021(4) Uani 1 1 d .
C3D C 0.2365(5) -0.4632(15) 0.0268(7) 0.024(5) Uani 1 1 d .
C3E C 0.2315(5) -0.5104(13) 0.2268(7) 0.020(4) Uani 1 1 d .
H3E1 H 0.2232 -0.5426 0.2452 0.024 Uiso 1 1 calc R
H3E2 H 0.2310 -0.5657 0.2046 0.024 Uiso 1 1 calc R
C3F C 0.5041(5) -0.6821(15) 0.5561(8) 0.037(5) Uani 1 1 d .
H3F1 H 0.5255 -0.6714 0.5962 0.044 Uiso 1 1 calc R
H3F2 H 0.4921 -0.7499 0.5516 0.044 Uiso 1 1 calc R
C4A C 0.1269(5) -0.5985(15) -0.0295(8) 0.033(5) Uani 1 1 d .
H4A H 0.1504 -0.6131 -0.0189 0.039 Uiso 1 1 calc R
C4B C 0.0627(6) -0.5393(17) 0.1914(9) 0.049(6) Uani 1 1 d .
H4B H 0.0406 -0.5288 0.1856 0.059 Uiso 1 1 calc R
C4C C 0.3956(5) -0.4821(14) 0.2749(7) 0.021(4) Uiso 1 1 d .
H4C H 0.4133 -0.5252 0.2782 0.026 Uiso 1 1 calc R
C4D C 0.2317(5) -0.5702(16) 0.0110(9) 0.040(6) Uani 1 1 d .
H4D H 0.2294 -0.5883 -0.0199 0.048 Uiso 1 1 calc R
C4E C 0.2721(4) -0.4700(13) 0.2718(7) 0.021(4) Uani 1 1 d .
H4E1 H 0.2806 -0.4406 0.2531 0.025 Uiso 1 1 calc R
H4E2 H 0.2721 -0.4119 0.2924 0.025 Uiso 1 1 calc R
C4F C 0.5187(5) -0.6863(14) 0.5235(7) 0.025(5) Uiso 1 1 d .
H4F1 H 0.4969 -0.6892 0.4831 0.030 Uiso 1 1 calc R
H4F2 H 0.5326 -0.6207 0.5310 0.030 Uiso 1 1 calc R
C5A C 0.1230(5) -0.5805(15) 0.0115(7) 0.026(5) Uani 1 1 d .
H5A H 0.1449 -0.5869 0.0495 0.031 Uiso 1 1 calc R
C5B C 0.0628(5) -0.5198(17) 0.1471(8) 0.037(5) Uani 1 1 d .
H5B H 0.0407 -0.4935 0.1128 0.045 Uiso 1 1 calc R
C5C C 0.3994(5) -0.4597(15) 0.3207(8) 0.032(5) Uiso 1 1 d .
H5C H 0.4196 -0.4921 0.3548 0.038 Uiso 1 1 calc R
C5D C 0.2302(5) -0.6523(17) 0.0404(9) 0.040(6) Uani 1 1 d .
H5D H 0.2286 -0.7236 0.0301 0.048 Uiso 1 1 calc R
C5E C 0.3003(5) -0.5535(15) 0.3137(7) 0.022(4) Uiso 1 1 d .
C5F C 0.5437(6) -0.7795(16) 0.5393(8) 0.031(5) Uani 1 1 d .
C6A C 0.0920(6) -0.6150(17) -0.1335(8) 0.037(5) Uani 1 1 d .
H6A H 0.0693 -0.6072 -0.1708 0.044 Uiso 1 1 calc R
C6B C 0.0937(6) -0.5942(17) 0.2881(8) 0.038(5) Uani 1 1 d .
H6B H 0.0736 -0.5694 0.2849 0.046 Uiso 1 1 calc R
C6C C 0.3579(6) -0.4619(17) 0.1705(9) 0.043(6) Uani 1 1 d .
H6C H 0.3371 -0.4309 0.1364 0.052 Uiso 1 1 calc R
C6D C 0.2407(5) -0.3825(15) -0.0019(8) 0.031(5) Uani 1 1 d .
H6D H 0.2365 -0.4000 -0.0344 0.038 Uiso 1 1 calc R
C7A C 0.1462(5) -0.6983(14) -0.1649(7) 0.022(4) Uiso 1 1 d .
H7A H 0.1695 -0.7040 -0.1280 0.027 Uiso 1 1 calc R
C7B C 0.1440(5) -0.7170(17) 0.4163(8) 0.039(6) Uani 1 1 d .
H7B H 0.1646 -0.7399 0.4201 0.046 Uiso 1 1 calc R
C7C C 0.3946(6) -0.5824(18) 0.1211(9) 0.046(6) Uani 1 1 d .
H7C H 0.4165 -0.6077 0.1560 0.055 Uiso 1 1 calc R
C8A C 0.1735(5) -0.7812(15) -0.2492(8) 0.030(5) Uani 1 1 d .
H8A H 0.1959 -0.7998 -0.2412 0.036 Uiso 1 1 calc R
C8B C 0.1139(6) -0.2715(15) 0.0029(9) 0.039(6) Uani 1 1 d .
H8B H 0.0941 -0.2979 0.0000 0.046 Uiso 1 1 calc R
C8C C 0.4168(5) -0.3603(15) 0.5272(8) 0.033(5) Uani 1 1 d .
H8C H 0.4382 -0.3444 0.5317 0.040 Uiso 1 1 calc R
C9A C 0.1755(5) -0.7555(16) -0.2025(8) 0.034(5) Uani 1 1 d .
H9A H 0.1985 -0.7592 -0.1653 0.040 Uiso 1 1 calc R
C9B C 0.1138(6) -0.2928(17) -0.0413(8) 0.043(6) Uani 1 1 d .
H9B H 0.0937 -0.3308 -0.0731 0.052 Uiso 1 1 calc R
C9C C 0.4210(6) -0.3709(15) 0.5746(8) 0.034(5) Uani 1 1 d .
H9C H 0.4448 -0.3594 0.6103 0.041 Uiso 1 1 calc R
C10A C 0.1430(5) -0.7257(15) -0.2140(8) 0.026(5) Uani 1 1 d .
C10B C 0.1432(5) -0.2581(16) -0.0381(8) 0.032(5) Uani 1 1 d .
C10C C 0.3898(5) -0.3990(16) 0.5696(8) 0.031(5) Uani 1 1 d .
C11A C 0.1091(5) -0.7211(14) -0.2713(7) 0.026(5) Uani 1 1 d .
H11A H 0.0866 -0.6987 -0.2804 0.031 Uiso 1 1 calc R
C11B C 0.1727(5) -0.1990(16) 0.0093(8) 0.032(5) Uani 1 1 d .
H11B H 0.1930 -0.1730 0.0131 0.039 Uiso 1 1 calc R
C11C C 0.3554(5) -0.4129(16) 0.5147(8) 0.032(5) Uani 1 1 d .
H11C H 0.3338 -0.4308 0.5091 0.039 Uiso 1 1 calc R
C12A C 0.1087(5) -0.7496(15) -0.3146(8) 0.030(5) Uani 1 1 d .
H12A H 0.0858 -0.7480 -0.3520 0.035 Uiso 1 1 calc R
C12B C 0.1705(5) -0.1812(14) 0.0502(7) 0.024(5) Uani 1 1 d .
H12B H 0.1904 -0.1426 0.0820 0.029 Uiso 1 1 calc R
C12C C 0.3527(5) -0.4014(14) 0.4709(8) 0.027(5) Uiso 1 1 d .
H12C H 0.3291 -0.4138 0.4352 0.032 Uiso 1 1 calc R
N1A N 0.0906(4) -0.5554(11) 0.0004(6) 0.022(4) Uani 1 1 d .
N1B N 0.0929(4) -0.5372(11) 0.1519(6) 0.024(4) Uiso 1 1 d .
N1C N 0.3757(4) -0.3922(11) 0.3217(6) 0.018(3) Uiso 1 1 d .
N1D N 0.2310(5) -0.6293(13) 0.0832(7) 0.037(4) Uani 1 1 d .
N1N N 0.4823(7) -0.705(2) 0.3622(12) 0.102(9) Uiso 1 1 d .
N2A N 0.1218(5) -0.6447(13) -0.1241(6) 0.033(4) Uani 1 1 d .
N2B N 0.1220(5) -0.6488(15) 0.3324(7) 0.047(5) Uani 1 1 d .
N2C N 0.3799(5) -0.5232(14) 0.1714(6) 0.047(5) Uani 1 1 d .
N2D N 0.2503(5) -0.2852(14) 0.0181(7) 0.039(4) Uani 1 1 d .
N2N N 0.2572(5) -0.9932(17) 0.1172(7) 0.049(5) Uani 1 1 d .
N3A N 0.1151(4) -0.6651(12) -0.1745(6) 0.028(4) Uiso 1 1 d .
N3B N 0.1171(5) -0.6647(14) 0.3723(7) 0.042(5) Uiso 1 1 d .
N3C N 0.3695(5) -0.5327(14) 0.1185(7) 0.047(5) Uani 1 1 d .
N4A N 0.1411(4) -0.7797(11) -0.3034(6) 0.018(3) Uiso 1 1 d .
N4B N 0.1414(4) -0.2151(12) 0.0486(6) 0.030(4) Uani 1 1 d .
N4C N 0.3825(4) -0.3722(11) 0.4738(6) 0.025(4) Uani 1 1 d .
O1E O 0.1364(3) -0.3785(9) 0.1159(5) 0.025(3) Uani 1 1 d .
O1F O 0.4219(3) -0.5114(10) 0.4434(5) 0.033(3) Uani 1 1 d .
O1W O 0.3269(3) -0.2582(9) 0.3469(5) 0.024(3) Uani 1 1 d .
O2E O 0.1536(3) -0.5502(8) 0.1361(4) 0.014(3) Uani 1 1 d .
O2F O 0.4249(3) -0.6911(9) 0.4496(5) 0.024(3) Uani 1 1 d .
O2W O 0.0464(3) -0.3927(10) 0.0293(5) 0.039(4) Uani 1 1 d .
O3E O 0.3357(3) -0.5197(9) 0.3566(5) 0.023(3) Uani 1 1 d .
O3F O 0.5798(3) -0.7681(9) 0.5675(4) 0.022(3) Uani 1 1 d .
O4E O 0.2072(3) -0.1525(9) 0.1919(4) 0.019(3) Uani 1 1 d .
O4F O 0.5296(3) -0.8749(9) 0.5259(5) 0.027(3) Uani 1 1 d .
O4N O 0.2453(4) -0.9828(11) 0.1440(6) 0.052(4) Uani 1 1 d .
O5N O 0.2546(4) -0.9171(12) 0.0887(6) 0.051(4) Uani 1 1 d .
O6N O 0.2696(5) -1.0875(13) 0.1173(6) 0.055(4) Uani 1 1 d .
O1N O 0.4850(6) -0.788(2) 0.3796(10) 0.123(8) Uiso 1 1 d .
O2N O 0.4770(6) -0.623(2) 0.3775(9) 0.122(8) Uiso 1 1 d .
O3N O 0.4844(8) -0.693(3) 0.3272(13) 0.177(12) Uiso 1 1 d .

loop_
_atom_site_aniso_label
_atom_site_aniso_U_11
_atom_site_aniso_U_22
_atom_site_aniso_U_33
_atom_site_aniso_U_23
_atom_site_aniso_U_13
_atom_site_aniso_U_12
Cd1 0.0258(8) 0.0168(9) 0.0219(8) -0.0014(6) 0.0186(7) -0.0012(6)
Cd2 0.0234(8) 0.0182(9) 0.0229(8) 0.0004(6) 0.0175(7) 0.0003(6)
Cd3 0.0233(8) 0.0185(9) 0.0219(8) -0.0004(6) 0.0173(7) -0.0007(6)
C1B 0.052(14) 0.016(12) 0.054(14) 0.001(10) 0.047(13) -0.002(10)
C1C 0.043(13) 0.022(12) 0.040(13) -0.008(10) 0.034(12) -0.013(10)
C1D 0.060(16) 0.039(17) 0.077(17) 0.008(14) 0.059(15) -0.001(12)
C2A 0.015(12) 0.11(2) 0.023(13) 0.008(13) 0.003(11) 0.002(12)
C2B 0.034(13) 0.044(15) 0.046(14) 0.019(11) 0.029(12) 0.018(11)
C2C 0.022(11) 0.032(13) 0.030(13) -0.012(10) 0.012(10) -0.010(10)
C2D 0.037(13) 0.039(15) 0.050(14) -0.013(11) 0.033(12) 0.003(11)
C2E 0.038(13) 0.045(14) 0.021(11) 0.006(10) 0.021(11) 0.001(11)
C2F 0.045(13) 0.040(14) 0.045(14) -0.010(11) 0.038(12) -0.005(11)
C3B 0.045(15) 0.043(15) 0.026(13) 0.020(11) 0.017(13) 0.005(11)
C3C 0.029(11) 0.015(11) 0.025(11) -0.008(8) 0.021(10) -0.005(9)
C3D 0.027(11) 0.019(13) 0.033(12) -0.007(9) 0.022(10) -0.007(9)
C3E 0.028(12) 0.014(11) 0.022(11) 0.001(8) 0.018(10) 0.000(9)
C3F 0.028(12) 0.029(13) 0.036(12) 0.003(10) 0.013(11) 0.017(10)
C4A 0.034(12) 0.027(13) 0.047(14) -0.008(10) 0.031(12) -0.008(10)
C4B 0.049(16) 0.061(17) 0.064(17) -0.001(13) 0.048(15) -0.002(13)
C4D 0.047(14) 0.031(15) 0.053(14) 0.015(12) 0.038(13) 0.016(11)
C4E 0.014(10) 0.016(11) 0.035(12) 0.002(9) 0.017(10) 0.005(8)
C5A 0.022(12) 0.026(12) 0.016(11) -0.006(9) 0.007(10) 0.010(9)
C5B 0.035(13) 0.064(16) 0.019(11) 0.006(10) 0.021(11) 0.009(11)
C5D 0.039(13) 0.029(14) 0.047(14) -0.013(12) 0.026(12) -0.009(10)
C5F 0.050(16) 0.031(15) 0.033(12) 0.014(10) 0.035(12) 0.006(11)
C6A 0.027(12) 0.066(17) 0.020(12) 0.005(10) 0.017(10) 0.009(11)
C6B 0.040(14) 0.052(15) 0.035(14) 0.010(12) 0.030(13) 0.010(12)
C6C 0.055(15) 0.041(15) 0.037(14) -0.006(11) 0.031(13) -0.010(12)
C6D 0.053(13) 0.008(12) 0.059(14) 0.006(11) 0.048(12) -0.001(10)
C7B 0.010(11) 0.068(17) 0.024(12) 0.003(11) 0.005(10) 0.013(11)
C7C 0.058(15) 0.045(15) 0.052(15) 0.003(12) 0.043(14) 0.011(13)
C8A 0.021(11) 0.038(13) 0.033(12) -0.012(10) 0.019(11) -0.002(9)
C8B 0.055(15) 0.025(13) 0.056(15) -0.014(11) 0.044(14) -0.016(11)
C8C 0.036(14) 0.042(14) 0.039(14) -0.009(10) 0.032(13) -0.017(10)
C9A 0.020(12) 0.055(15) 0.025(12) -0.020(10) 0.014(10) -0.010(10)
C9B 0.043(14) 0.053(16) 0.036(13) -0.028(11) 0.027(12) -0.013(12)
C9C 0.038(13) 0.042(14) 0.016(11) 0.015(9) 0.015(10) 0.005(10)
C10A 0.022(12) 0.028(13) 0.030(13) -0.011(9) 0.018(11) -0.005(9)
C10B 0.035(13) 0.046(15) 0.023(12) 0.006(10) 0.021(12) 0.008(11)
C10C 0.020(12) 0.039(14) 0.032(14) 0.009(10) 0.017(12) 0.009(9)
C11A 0.014(11) 0.031(13) 0.026(12) 0.004(9) 0.010(11) 0.001(9)
C11B 0.039(13) 0.049(15) 0.031(12) -0.020(11) 0.033(12) -0.016(11)
C11C 0.032(13) 0.045(14) 0.037(14) 0.012(10) 0.030(12) 0.013(10)
C12A 0.034(12) 0.039(14) 0.016(11) -0.002(9) 0.017(10) 0.011(10)
C12B 0.010(10) 0.024(12) 0.027(12) -0.011(9) 0.007(9) -0.002(9)
N1A 0.016(9) 0.027(10) 0.021(9) 0.007(7) 0.010(8) -0.003(7)
N1D 0.050(11) 0.020(12) 0.056(12) -0.001(9) 0.041(10) -0.003(8)
N2A 0.040(11) 0.040(11) 0.022(9) 0.001(8) 0.021(9) -0.005(9)
N2B 0.055(12) 0.075(15) 0.027(11) -0.007(10) 0.034(11) -0.005(11)
N2C 0.068(13) 0.057(13) 0.025(11) 0.018(9) 0.035(10) 0.041(11)
N2D 0.059(12) 0.031(13) 0.056(12) 0.010(9) 0.049(11) 0.008(9)
N2N 0.045(12) 0.067(17) 0.023(11) 0.005(11) 0.017(10) -0.006(11)
N3C 0.054(12) 0.056(13) 0.039(12) 0.022(9) 0.034(10) 0.023(10)
N4B 0.018(9) 0.025(10) 0.031(10) -0.004(8) 0.010(8) -0.009(8)
N4C 0.023(9) 0.015(9) 0.027(10) -0.003(7) 0.012(9) -0.003(7)
O1E 0.020(7) 0.031(8) 0.024(7) -0.001(6) 0.015(6) 0.004(6)
O1F 0.035(8) 0.020(8) 0.041(8) 0.011(6) 0.023(7) 0.008(6)
O1W 0.026(7) 0.021(8) 0.027(7) 0.005(6) 0.019(6) 0.000(6)
O2E 0.012(6) 0.014(7) 0.011(6) 0.004(5) 0.005(5) 0.008(5)
O2F 0.017(7) 0.020(8) 0.033(7) 0.002(6) 0.015(6) 0.011(6)
O2W 0.027(8) 0.042(9) 0.046(9) 0.015(7) 0.023(7) 0.006(6)
O3E 0.018(7) 0.026(8) 0.021(7) 0.009(6) 0.012(6) 0.011(6)
O3F 0.009(7) 0.034(8) 0.016(7) -0.006(6) 0.006(6) -0.002(6)
O4E 0.027(7) 0.014(8) 0.016(6) -0.003(5) 0.015(6) -0.002(5)
O4F 0.032(8) 0.010(8) 0.027(7) 0.007(6) 0.015(7) 0.008(6)
O4N 0.077(11) 0.054(11) 0.070(11) 0.007(8) 0.067(10) 0.014(8)
O5N 0.093(12) 0.029(9) 0.061(10) 0.012(8) 0.063(10) 0.008(8)
O6N 0.095(13) 0.047(11) 0.070(11) -0.002(9) 0.075(11) 0.003(10)

loop_
_atom_type_symbol
_atom_type_description
_atom_type_scat_dispersion_real
_atom_type_scat_dispersion_imag
_atom_type_scat_source
C C 0.0033 0.0016 'International Tables Vol C Tables 4.2.6.8 and 6.1.1.4'
H H 0.0000 0.0000 'International Tables Vol C Tables 4.2.6.8 and 6.1.1.4'
N N 0.0061 0.0033 'International Tables Vol C Tables 4.2.6.8 and 6.1.1.4'
O O 0.0106 0.0060 'International Tables Vol C Tables 4.2.6.8 and 6.1.1.4'
Cd Cd -0.8075 1.2024 'International Tables Vol C Tables 4.2.6.8 and 6.1.1.4'

loop_
_geom_angle_atom_site_label_1
_geom_angle_atom_site_label_2
_geom_angle_atom_site_label_3
_geom_angle
_geom_angle_site_symmetry_1
_geom_angle_site_symmetry_3
N1C Cd1 O1W 93.2(4) . .
N1C Cd1 N4C 174.2(5) . .
O1W Cd1 N4C 92.1(4) . .
N1C Cd1 O1F 90.3(5) . .
O1W Cd1 O1F 170.3(4) . .
N4C Cd1 O1F 84.1(5) . .
N1C Cd1 O3F 91.7(4) . 5_646
O1W Cd1 O3F 91.2(4) . 5_646
N4C Cd1 O3F 90.5(4) . 5_646
O1F Cd1 O3F 97.7(4) . 5_646
N1C Cd1 O3E 86.1(4) . .
O1W Cd1 O3E 90.1(4) . .
N4C Cd1 O3E 91.5(4) . .
O1F Cd1 O3E 81.1(4) . .
O3F Cd1 O3E 177.5(4) 5_646 .
O2W Cd2 O4F 81.1(4) . 8_435
O2W Cd2 N1A 96.1(5) . .
O4F Cd2 N1A 97.8(4) 8_435 .
O2W Cd2 O2E 134.8(4) . .
O4F Cd2 O2E 143.6(4) 8_435 .
N1A Cd2 O2E 86.0(4) . .
O2W Cd2 N1B 95.9(5) . .
O4F Cd2 N1B 85.0(4) 8_435 .
N1A Cd2 N1B 168.0(5) . .
O2E Cd2 N1B 84.9(4) . .
O2W Cd2 O3F 135.0(4) . 8_435
O4F Cd2 O3F 54.3(4) 8_435 8_435
N1A Cd2 O3F 85.8(4) . 8_435
O2E Cd2 O3F 90.2(4) . 8_435
N1B Cd2 O3F 86.4(4) . 8_435
O2W Cd2 O1E 81.5(4) . .
O4F Cd2 O1E 161.3(4) 8_435 .
N1A Cd2 O1E 90.7(4) . .
O2E Cd2 O1E 53.3(4) . .
N1B Cd2 O1E 90.2(4) . .
O3F Cd2 O1E 143.5(4) 8_435 .
O2F Cd3 O1E 88.3(4) 4 .
O2F Cd3 N4B 86.1(5) 4 .
O1E Cd3 N4B 82.6(5) . .
O2F Cd3 O3E 110.1(4) 4 4
O1E Cd3 O3E 161.0(4) . 4
N4B Cd3 O3E 93.9(5) . 4
O2F Cd3 N4A 97.1(4) 4 6_546
O1E Cd3 N4A 83.8(4) . 6_546
N4B Cd3 N4A 165.9(5) . 6_546
O3E Cd3 N4A 97.8(4) 4 6_546
O2F Cd3 O4E 166.0(4) 4 .
O1E Cd3 O4E 105.5(4) . .
N4B Cd3 O4E 93.4(4) . .
O3E Cd3 O4E 55.9(4) 4 .
N4A Cd3 O4E 86.8(4) 6_546 .
O2F Cd3 C5E 139.0(5) 4 4
O1E Cd3 C5E 132.7(5) . 4
N4B Cd3 C5E 97.0(5) . 4
O3E Cd3 C5E 29.0(5) 4 4
N4A Cd3 C5E 89.6(5) 6_546 4
O4E Cd3 C5E 27.2(4) . 4
N1A C1A C2A 121.9(17) . .
N1B C1B C2B 122.9(16) . .
N1C C1C C2C 123.2(18) . .
C2D C1D N1D 122(2) . .
O1E C1E O2E 122.8(15) . .
O1E C1E C2E 120.4(16) . .
O2E C1E C2E 116.8(15) . .
O1F C1F O2F 122.4(16) . .
O1F C1F C2F 117.2(17) . .
O2F C1F C2F 120.4(16) . .
C3A C2A C1A 120.1(17) . .
C3B C2B C1B 117.6(18) . .
C1C C2C C3C 120.7(18) . .
C1D C2D C3D 120.9(19) . .
C1E C2E C3E 117.0(16) . .
C1F C2F C3F 114.5(16) . .
C4A C3A C2A 118.3(17) . .
C4A C3A C6A 122.4(16) . .
C2A C3A C6A 119.2(17) . .
C4B C3B C2B 119.8(19) . .
C4B C3B C6B 117.3(19) . .
C2B C3B C6B 123.0(18) . .
C4C C3C C2C 117.7(16) . .
C4C C3C C6C 121.3(17) . .
C2C C3C C6C 120.9(17) . .
C4D C3D C2D 115.3(17) . .
C4D C3D C6D 120.2(17) . .
C2D C3D C6D 124.4(17) . .
C4E C3E C2E 112.7(14) . .
C4F C3F C2F 110.7(15) . .
C3A C4A C5A 116.2(16) . .
C3B C4B C5B 119.3(19) . .
C5C C4C C3C 118.2(17) . .
C3D C4D C5D 121.9(19) . .
C5E C4E C3E 114.9(15) . .
C5F C4F C3F 113.5(14) . .
N1A C5A C4A 126.2(16) . .
N1B C5B C4B 123.3(18) . .
C4C C5C N1C 126.3(17) . .
N1D C5D C4D 121.1(19) . .
O4E C5E O3E 119.6(15) 4_545 .
O4E C5E C4E 123.4(16) 4_545 .
O3E C5E C4E 116.8(16) . .
O4E C5E Cd3 62.0(9) 4_545 4_545
O3E C5E Cd3 58.4(8) . 4_545
C4E C5E Cd3 165.6(12) . 4_545
O4F C5F O3F 118.7(17) . .
O4F C5F C4F 119.5(18) . .
O3F C5F C4F 121.8(18) . .
N2A C6A C3A 121.2(17) . .
N2B C6B C3B 116.6(18) . .
N2C C6C C3C 121.4(19) . .
N2D C6D C3D 119.6(18) . .
N3A C7A C10A 119.0(16) . .
N3B C7B C10B 121.1(17) . 6_546
N3C C7C C10C 122(2) . 6_545
N4A C8A C9A 123.5(16) . .
N4B C8B C9B 122.4(18) . .
N4C C8C C9C 122.3(17) . .
C10A C9A C8A 118.6(17) . .
C10B C9B C8B 120.9(18) . .
C8C C9C C10C 120.5(18) . .
C9A C10A C11A 117.8(16) . .
C9A C10A C7A 117.1(16) . .
C11A C10A C7A 125.1(16) . .
C9B C10B C11B 118.4(17) . .
C9B C10B C7B 121.3(18) . 6_545
C11B C10B C7B 120.2(17) . 6_545
C11C C10C C9C 115.8(17) . .
C11C C10C C7C 123.3(17) . 6_546
C9C C10C C7C 120.8(17) . 6_546
C12A C11A C10A 121.0(16) . .
C12B C11B C10B 117.0(16) . .
C12C C11C C10C 121.6(18) . .
N4A C12A C11A 121.5(16) . .
C11B C12B N4B 126.2(16) . .
C11C C12C N4C 124.5(18) . .
C5A N1A C1A 117.2(15) . .
C5A N1A Cd2 123.5(11) . .
C1A N1A Cd2 119.0(12) . .
C5B N1B C1B 116.9(15) . .
C5B N1B Cd2 120.4(12) . .
C1B N1B Cd2 122.2(11) . .
C1C N1C C5C 113.7(15) . .
C1C N1C Cd1 120.1(11) . .
C5C N1C Cd1 125.5(11) . .
C5D N1D C1D 118.2(17) . .
O1N N1N O3N 121(4) . .
O1N N1N O2N 124(3) . .
O3N N1N O2N 115(3) . .
C6A N2A N3A 112.9(15) . .
C6B N2B N3B 111.6(16) . .
C6C N2C N3C 112.7(16) . .
C6D N2D N2D 111.8(19) . 7_545
O5N N2N O4N 121(2) . .
O5N N2N O6N 121.1(18) . .
O4N N2N O6N 118.0(17) . .
C7A N3A N2A 113.3(14) . .
C7B N3B N2B 114.0(17) . .
C7C N3C N2C 112.3(17) . .
C8A N4A C12A 117.5(15) . .
C8A N4A Cd3 122.7(11) . 6_545
C12A N4A Cd3 119.2(11) . 6_545
C8B N4B C12B 115.1(16) . .
C8B N4B Cd3 118.4(12) . .
C12B N4B Cd3 126.2(11) . .
C8C N4C C12C 115.2(15) . .
C8C N4C Cd1 121.4(11) . .
C12C N4C Cd1 122.5(12) . .
C1E O1E Cd3 132.4(11) . .
C1E O1E Cd2 86.7(10) . .
Cd3 O1E Cd2 140.4(5) . .
C1F O1F Cd1 160.3(11) . .
C1E O2E Cd2 97.2(9) . .
C1F O2F Cd3 113.8(10) . 4_545
C5E O3E Cd1 145.4(11) . .
C5E O3E Cd3 92.6(10) . 4_545
Cd1 O3E Cd3 119.4(5) . 4_545
C5F O3F Cd1 136.5(12) . 5_646
C5F O3F Cd2 89.8(11) . 8_536
Cd1 O3F Cd2 133.7(5) 5_646 8_536
C5E O4E Cd3 90.7(10) 4 .
C5F O4F Cd2 97.2(11) . 8_536

loop_
_geom_bond_atom_site_label_1
_geom_bond_atom_site_label_2
_geom_bond_distance
_geom_bond_site_symmetry_2
Cd1 N1C 2.269(13) .
Cd1 O1W 2.287(11) .
Cd1 N4C 2.311(15) .
Cd1 O1F 2.318(12) .
Cd1 O3F 2.321(12) 5_646
Cd1 O3E 2.333(12) .
Cd2 O2W 2.241(13) .
Cd2 O4F 2.345(12) 8_435
Cd2 N1A 2.348(14) .
Cd2 O2E 2.349(10) .
Cd2 N1B 2.370(14) .
Cd2 O3F 2.503(12) 8_435
Cd2 O1E 2.583(12) .
Cd3 O2F 2.272(11) 4
Cd3 O1E 2.286(12) .
Cd3 N4B 2.336(16) .
Cd3 O3E 2.349(11) 4
Cd3 N4A 2.352(13) 6_546
Cd3 O4E 2.433(11) .
Cd3 C5E 2.754(18) 4
C1A N1A 1.36(2) .
C1A C2A 1.42(3) .
C1B N1B 1.36(2) .
C1B C2B 1.44(2) .
C1C N1C 1.37(2) .
C1C C2C 1.38(2) .
C1D C2D 1.37(3) .
C1D N1D 1.38(3) .
C1E O1E 1.259(19) .
C1E O2E 1.272(19) .
C1E C2E 1.52(2) .
C1F O1F 1.27(2) .
C1F O2F 1.29(2) .
C1F C2F 1.50(2) .
C2A C3A 1.42(3) .
C2B C3B 1.37(3) .
C2C C3C 1.41(2) .
C2D C3D 1.43(2) .
C2E C3E 1.54(2) .
C2F C3F 1.60(2) .
C3A C4A 1.42(2) .
C3A C6A 1.45(2) .
C3B C4B 1.37(3) .
C3B C6B 1.49(3) .
C3C C4C 1.40(2) .
C3C C6C 1.48(3) .
C3D C4D 1.39(3) .
C3D C6D 1.44(2) .
C3E C4E 1.52(2) .
C3F C4F 1.56(2) .
C4A C5A 1.43(2) .
C4B C5B 1.42(3) .
C4C C5C 1.36(2) .
C4D C5D 1.41(3) .
C4E C5E 1.50(2) .
C4F C5F 1.48(2) .
C5A N1A 1.34(2) .
C5B N1B 1.33(2) .
C5C N1C 1.41(2) .
C5D N1D 1.35(2) .
C5E O4E 1.26(2) 4_545
C5E O3E 1.34(2) .
C5E Cd3 2.754(18) 4_545
C5F O4F 1.29(2) .
C5F O3F 1.29(2) .
C6A N2A 1.27(2) .
C6B N2B 1.31(2) .
C6C N2C 1.27(2) .
C6D N2D 1.30(2) .
C7A N3A 1.34(2) .
C7A C10A 1.48(2) .
C7B N3B 1.27(2) .
C7B C10B 1.49(3) 6_546
C7C N3C 1.28(2) .
C7C C10C 1.49(3) 6_545
C8A N4A 1.34(2) .
C8A C9A 1.44(2) .
C8B N4B 1.33(2) .
C8B C9B 1.41(3) .
C8C N4C 1.36(2) .
C8C C9C 1.37(2) .
C9A C10A 1.36(2) .
C9B C10B 1.38(3) .
C9C C10C 1.40(3) .
C10A C11A 1.41(2) .
C10B C11B 1.40(2) .
C10B C7B 1.49(3) 6_545
C10C C11C 1.39(2) .
C10C C7C 1.49(3) 6_546
C11A C12A 1.39(2) .
C11B C12B 1.37(2) .
C11C C12C 1.31(2) .
C12A N4A 1.36(2) .
C12B N4B 1.39(2) .
C12C N4C 1.38(2) .
N1N O1N 1.13(3) .
N1N O3N 1.18(3) .
N1N O2N 1.22(3) .
N2A N3A 1.42(2) .
N2B N3B 1.43(2) .
N2C N3C 1.39(2) .
N2D N2D 1.42(3) 7_545
N2N O5N 1.25(2) .
N2N O4N 1.29(2) .
N2N O6N 1.31(2) .
N4A Cd3 2.352(13) 6_545
O2F Cd3 2.272(11) 4_545
O3E Cd3 2.349(11) 4_545
O3F Cd1 2.321(12) 5_646
O3F Cd2 2.503(12) 8_536
O4E C5E 1.26(2) 4
O4F Cd2 2.345(12) 8_536

loop_
_platon_squeeze_void_nr
_platon_squeeze_void_average_x
_platon_squeeze_void_average_y
_platon_squeeze_void_average_z
_platon_squeeze_void_volume
_platon_squeeze_void_count_electrons
_platon_squeeze_void_content
1 0.500 0.789 0.250 341 71 ' '
2 1.000 0.289 0.250 341 71 ' '
3 0.261 0.755 0.181 19 10 ' '
4 0.761 0.255 0.181 19 10 ' '
5 0.239 0.255 0.319 19 9 ' '
6 0.739 0.755 0.319 19 9 ' '
7 0.500 0.211 0.750 341 71 ' '
8 1.000 0.711 0.750 341 71 ' '
9 0.261 0.245 0.681 19 10 ' '
10 0.761 0.745 0.681 19 10 ' '
11 0.239 0.745 0.819 19 9 ' '
12 0.739 0.245 0.819 19 9 ' '
